data_4509510
loop_
_publ_author_name
'Boldog, Ishtvan'
'Daran, Jean-Claude'
'Chernega, Alexander N.'
'Rusanov, Eduard B.'
'Krautscheid, Harald'
'Domasevitch, Konstantin V.'

_publ_section_title
;
 Hydrogen Bonding Patterns and Supramolecular Structure of
 4,4&#x2032;-Bipyrazolium Salts
;
_journal_issue 6
_journal_name_full 'Crystal Growth &amp; Design'
_journal_page_first 2895
_journal_paper_doi 10.1021/cg9002109
_journal_volume 9
_journal_year 2009
_chemical_formula_moiety '3(C6 H8 N4), 6(I O3),  2(H I O3), 2(H2 O)'
_chemical_formula_sum 'C18 H26 I8 N12 O26'
_chemical_formula_weight 1841.7
_chemical_name_systematic
; 
4,4'-bipyrazolium iodate(V), 3:1:1 adduct with iodic acid and water 
;
_space_group_IT_number 11
_space_group_name_Hall '-P 2yb'
_symmetry_cell_setting monoclinic
_symmetry_Int_Tables_number 11
_symmetry_space_group_name_Hall '-P 2yb'
_symmetry_space_group_name_H-M 'P 1 21/m 1'
_atom_sites_solution_hydrogens geom
_atom_sites_solution_primary direct
_atom_sites_solution_secondary difmap
_audit_creation_method SHELXL-97
_cell_angle_alpha 90.00
_cell_angle_beta 97.15(3)
_cell_angle_gamma 90.00
_cell_formula_units_Z 2
_cell_length_a 9.923(2)
_cell_length_b 20.399(4)
_cell_length_c 10.364(2)
_cell_measurement_reflns_used 20
_cell_measurement_temperature 293(2)
_cell_measurement_theta_max 17.8
_cell_measurement_theta_min 10.0
_cell_volume 2081.6(7)
_computing_cell_refinement 'Stoe DIF4'
_computing_data_collection 'Stoe DIF4'
_computing_data_reduction 'Stoe REDU4'
_computing_molecular_graphics 'Diamond 2.1c (Brandenburg, 1999)'
_computing_publication_material 'SHELXL-97 (Sheldrick, 1997)'
_computing_structure_refinement 'SHELXL-97 (Sheldrick, 1997)'
_computing_structure_solution 'SHELXS-97 (Sheldrick, 1990)'
_diffrn_ambient_temperature 293(2)
_diffrn_measured_fraction_theta_full 0.993
_diffrn_measured_fraction_theta_max 0.993
_diffrn_measurement_device_type 'Stoe Stadi 4'
_diffrn_measurement_method 'non-profiled \w-2\q scans'
_diffrn_radiation_monochromator graphite
_diffrn_radiation_source 'fine-focus sealed tube'
_diffrn_radiation_type MoK\a
_diffrn_radiation_wavelength 0.71073
_diffrn_reflns_av_R_equivalents 0.0201
_diffrn_reflns_av_sigmaI/netI 0.0279
_diffrn_reflns_limit_h_max 12
_diffrn_reflns_limit_h_min -12
_diffrn_reflns_limit_k_max 26
_diffrn_reflns_limit_k_min 0
_diffrn_reflns_limit_l_max 13
_diffrn_reflns_limit_l_min -12
_diffrn_reflns_number 4741
_diffrn_reflns_theta_full 27.05
_diffrn_reflns_theta_max 27.05
_diffrn_reflns_theta_min 1.98
_diffrn_standards_decay_% 0
_diffrn_standards_interval_time 120
_diffrn_standards_number 3
_exptl_absorpt_coefficient_mu 6.067
_exptl_absorpt_correction_T_max 0.33625
_exptl_absorpt_correction_T_min 0.26341
_exptl_absorpt_correction_type psi-scan
_exptl_absorpt_process_details '(North et al., 1968)'
_exptl_crystal_colour colorless
_exptl_crystal_density_diffrn 2.938
_exptl_crystal_density_method 'not measured'
_exptl_crystal_description block
_exptl_crystal_F_000 1700
_exptl_crystal_size_max 0.23
_exptl_crystal_size_mid 0.22
_exptl_crystal_size_min 0.18
_refine_diff_density_max 0.796
_refine_diff_density_min -1.462
_refine_diff_density_rms 0.206
_refine_ls_extinction_method none
_refine_ls_goodness_of_fit_ref 1.059
_refine_ls_hydrogen_treatment mixed
_refine_ls_matrix_type full
_refine_ls_number_parameters 303
_refine_ls_number_reflns 4668
_refine_ls_number_restraints 0
_refine_ls_restrained_S_all 1.059
_refine_ls_R_factor_all 0.0424
_refine_ls_R_factor_gt 0.0257
_refine_ls_shift/su_max 0.004
_refine_ls_shift/su_mean 0.000
_refine_ls_structure_factor_coef Fsqd
_refine_ls_weighting_details 'w=1/[\s^2^(Fo^2^)+(0.0436P)^2^+0.0917P] where P=(Fo^2^+2Fc^2^)/3'
_refine_ls_weighting_scheme calc
_refine_ls_wR_factor_gt 0.0666
_refine_ls_wR_factor_ref 0.0713
_reflns_number_gt 3731
_reflns_number_total 4668
_reflns_threshold_expression >2sigma(I)
_cod_data_source_file cg9002109sup1.cif
_cod_data_source_block (11)
_cod_original_sg_symbol_H-M 'P 2(1)/m'
_cod_database_code 4509510

loop_
_symmetry_equiv_pos_as_xyz
'x, y, z'
'-x, y+1/2, -z'
'-x, -y, -z'
'x, -y-1/2, z'

loop_
_atom_site_label
_atom_site_type_symbol
_atom_site_fract_x
_atom_site_fract_y
_atom_site_fract_z
_atom_site_U_iso_or_equiv
_atom_site_adp_type
_atom_site_occupancy
_atom_site_calc_flag
_atom_site_refinement_flags
I2 I 0.37814(3) 0.567275(15) 0.95223(3) 0.01756(8) Uani 1 d .
O4 O 0.3573(4) 0.65530(18) 0.9276(3) 0.0272(8) Uani 1 d .
O5 O 0.2934(4) 0.56095(19) 1.0962(3) 0.0280(8) Uani 1 d .
O6 O 0.5531(3) 0.56608(18) 1.0273(3) 0.0254(8) Uani 1 d .
N1 N 0.0252(4) 0.7175(2) 1.9357(4) 0.0237(9) Uani 1 d .
H1 H 0.0232 0.6932 2.0033 0.028 Uiso 1 calc R
N2 N 0.0242(4) 0.7171(2) 1.3881(4) 0.0236(9) Uani 1 d .
H2 H 0.0223 0.6927 1.3202 0.028 Uiso 1 calc R
N3 N -0.2989(4) 0.7174(2) 1.6111(4) 0.0242(9) Uani 1 d .
H3 H -0.2961 0.6929 1.6790 0.029 Uiso 1 calc R
N4 N -0.3156(5) 0.7176(2) 1.0631(4) 0.0313(10) Uani 1 d .
H4 H -0.3170 0.6932 0.9952 0.038 Uiso 1 calc R
N5 N 0.3760(4) 0.7173(2) 1.7041(4) 0.0243(9) Uani 1 d .
H5 H 0.3796 0.6929 1.7721 0.029 Uiso 1 calc R
N6 N 0.3404(4) 0.7173(2) 1.1537(4) 0.0241(9) Uani 1 d .
H6 H 0.3364 0.6930 1.0855 0.029 Uiso 1 calc R
C1 C 0.0287(5) 0.6954(3) 1.8144(4) 0.0232(10) Uani 1 d .
H1A H 0.0307 0.6518 1.7889 0.028 Uiso 1 calc R
C2 C 0.0287(7) 0.7500 1.7338(6) 0.0175(13) Uani 1 d S
C3 C 0.0288(6) 0.7500 1.5922(6) 0.0183(13) Uani 1 d S
C4 C 0.0277(5) 0.6957(3) 1.5097(4) 0.0214(10) Uani 1 d .
H4A H 0.0292 0.6520 1.5355 0.026 Uiso 1 calc R
C5 C -0.3038(5) 0.6959(3) 1.4890(4) 0.0245(11) Uani 1 d .
H5A H -0.3045 0.6523 1.4629 0.029 Uiso 1 calc R
C6 C -0.3079(7) 0.7500 1.4080(6) 0.0192(13) Uani 1 d S
C7 C -0.3111(7) 0.7500 1.2667(6) 0.0196(13) Uani 1 d S
C8 C -0.3131(6) 0.6960(3) 1.1841(4) 0.0312(12) Uani 1 d .
H8A H -0.3127 0.6522 1.2094 0.037 Uiso 1 calc R
C9 C 0.3694(5) 0.6957(3) 1.5818(4) 0.0233(10) Uani 1 d .
H9A H 0.3689 0.6521 1.5559 0.028 Uiso 1 calc R
C10 C 0.3634(7) 0.7500 1.4998(6) 0.0195(13) Uani 1 d S
C11 C 0.3530(7) 0.7500 1.3571(6) 0.0176(13) Uani 1 d S
C12 C 0.3476(5) 0.6955(3) 1.2752(4) 0.0237(10) Uani 1 d .
H12A H 0.3489 0.6518 1.3010 0.028 Uiso 1 calc R
I1 I 0.00756(3) 0.561803(15) 2.13234(3) 0.01701(8) Uani 1 d .
O1 O 0.0106(4) 0.65013(18) 2.1623(3) 0.0262(8) Uani 1 d .
O2 O -0.1601(4) 0.5409(2) 2.1692(3) 0.0283(8) Uani 1 d .
O3 O -0.0227(4) 0.56717(18) 1.9567(3) 0.0260(8) Uani 1 d .
I3 I -0.29670(3) 0.572269(15) 0.82385(3) 0.02017(8) Uani 1 d .
O7 O -0.2906(4) 0.66131(17) 0.8400(3) 0.0270(8) Uani 1 d .
O8 O -0.4670(4) 0.5645(2) 0.7459(4) 0.0326(9) Uani 1 d .
O9 O -0.2018(4) 0.5664(2) 0.6855(4) 0.0337(9) Uani 1 d .
O10 O -0.1815(4) 0.4449(2) 0.3406(4) 0.0284(8) Uani 1 d .
I4 I -0.18921(3) 0.489805(15) 0.50219(3) 0.01878(8) Uani 1 d .
O11 O -0.0439(4) 0.45006(19) 0.5890(3) 0.0268(8) Uani 1 d .
O12 O -0.3195(4) 0.4408(2) 0.5548(4) 0.0336(9) Uani 1 d .
O20 O -0.5843(5) 0.4413(2) 0.6393(5) 0.0515(13) Uani 1 d .
H10 H -0.193(9) 0.473(5) 0.287(8) 0.07(3) Uiso 1 d .

loop_
_atom_site_aniso_label
_atom_site_aniso_U_11
_atom_site_aniso_U_22
_atom_site_aniso_U_33
_atom_site_aniso_U_23
_atom_site_aniso_U_13
_atom_site_aniso_U_12
I2 0.02054(15) 0.01573(15) 0.01644(14) 0.00065(10) 0.00249(10) 0.00003(11)
O4 0.043(2) 0.0207(19) 0.0181(16) 0.0053(14) 0.0069(14) 0.0067(17)
O5 0.032(2) 0.031(2) 0.0234(17) 0.0038(15) 0.0118(15) 0.0005(17)
O6 0.0190(16) 0.025(2) 0.0306(18) 0.0001(15) -0.0021(13) -0.0019(15)
N1 0.035(2) 0.021(2) 0.0150(18) 0.0030(16) 0.0053(16) -0.0008(19)
N2 0.029(2) 0.026(2) 0.0165(18) -0.0043(16) 0.0052(15) -0.0024(18)
N3 0.034(2) 0.023(2) 0.0158(18) 0.0044(16) 0.0033(16) 0.0018(19)
N4 0.045(3) 0.033(3) 0.0167(19) -0.0055(18) 0.0055(18) 0.003(2)
N5 0.038(2) 0.021(2) 0.0143(17) 0.0026(15) 0.0059(16) -0.0036(19)
N6 0.036(2) 0.022(2) 0.0152(18) -0.0029(16) 0.0059(16) -0.0030(19)
C1 0.035(3) 0.020(3) 0.016(2) 0.0006(18) 0.0056(19) -0.002(2)
C2 0.025(3) 0.013(3) 0.015(3) 0.000 0.004(2) 0.000
C3 0.017(3) 0.021(3) 0.017(3) 0.000 0.005(2) 0.000
C4 0.026(3) 0.020(3) 0.019(2) 0.0005(18) 0.0047(18) -0.001(2)
C5 0.038(3) 0.021(3) 0.015(2) 0.0019(19) 0.0056(19) -0.001(2)
C6 0.018(3) 0.026(4) 0.014(3) 0.000 0.001(2) 0.000
C7 0.023(3) 0.024(4) 0.012(3) 0.000 0.002(2) 0.000
C8 0.053(4) 0.024(3) 0.016(2) 0.001(2) 0.003(2) 0.010(3)
C9 0.036(3) 0.017(2) 0.018(2) -0.0027(18) 0.0061(19) -0.004(2)
C10 0.023(3) 0.017(3) 0.019(3) 0.000 0.006(2) 0.000
C11 0.020(3) 0.020(3) 0.014(3) 0.000 0.007(2) 0.000
C12 0.030(3) 0.021(3) 0.019(2) 0.0007(19) 0.0018(18) 0.001(2)
I1 0.02132(15) 0.01693(15) 0.01277(13) 0.00053(10) 0.00213(10) 0.00004(11)
O1 0.041(2) 0.0203(18) 0.0181(15) -0.0027(13) 0.0064(14) 0.0017(16)
O2 0.0218(18) 0.034(2) 0.0302(19) 0.0023(16) 0.0066(14) 0.0024(16)
O3 0.040(2) 0.0234(19) 0.0134(15) 0.0002(13) -0.0005(13) -0.0028(16)
I3 0.02365(16) 0.01588(15) 0.02144(15) 0.00086(11) 0.00462(11) 0.00021(12)
O7 0.050(2) 0.0163(18) 0.0167(15) -0.0014(13) 0.0117(15) 0.0013(17)
O8 0.0231(18) 0.037(2) 0.036(2) 0.0015(17) -0.0031(15) -0.0013(17)
O9 0.040(2) 0.034(2) 0.0301(19) -0.0101(16) 0.0181(17) 0.0016(18)
O10 0.042(2) 0.025(2) 0.0175(17) -0.0040(15) 0.0043(15) -0.0024(17)
I4 0.02202(15) 0.01561(15) 0.01882(14) -0.00058(11) 0.00296(10) -0.00077(12)
O11 0.0311(19) 0.027(2) 0.0212(17) 0.0016(14) 0.0008(14) 0.0068(16)
O12 0.035(2) 0.032(2) 0.036(2) 0.0003(17) 0.0132(16) -0.0110(18)
O20 0.034(2) 0.045(3) 0.071(3) -0.019(2) -0.009(2) -0.003(2)

loop_
_atom_type_symbol
_atom_type_description
_atom_type_scat_dispersion_real
_atom_type_scat_dispersion_imag
_atom_type_scat_source
C C 0.0033 0.0016 'International Tables Vol C Tables 4.2.6.8 and 6.1.1.4'
H H 0.0000 0.0000 'International Tables Vol C Tables 4.2.6.8 and 6.1.1.4'
N N 0.0061 0.0033 'International Tables Vol C Tables 4.2.6.8 and 6.1.1.4'
O O 0.0106 0.0060 'International Tables Vol C Tables 4.2.6.8 and 6.1.1.4'
I I -0.4742 1.8119 'International Tables Vol C Tables 4.2.6.8 and 6.1.1.4'

loop_
_geom_angle_atom_site_label_1
_geom_angle_atom_site_label_2
_geom_angle_atom_site_label_3
_geom_angle
_geom_angle_site_symmetry_1
_geom_angle_site_symmetry_3
O5 I2 O6 99.44(17) . .
O5 I2 O4 97.44(16) . .
O6 I2 O4 99.18(17) . .
N1 N1 C1 109.7(3) 4_575 .
N1 N1 H1 125.2 4_575 .
C1 N1 H1 125.2 . .
C4 N2 N2 109.2(3) . 4_575
C4 N2 H2 125.4 . .
N2 N2 H2 125.4 4_575 .
N3 N3 C5 109.2(3) 4_575 .
N3 N3 H3 125.4 4_575 .
C5 N3 H3 125.4 . .
N4 N4 C8 109.4(3) 4_575 .
N4 N4 H4 125.3 4_575 .
C8 N4 H4 125.3 . .
N5 N5 C9 109.3(3) 4_575 .
N5 N5 H5 125.4 4_575 .
C9 N5 H5 125.4 . .
C12 N6 N6 109.6(3) . 4_575
C12 N6 H6 125.2 . .
N6 N6 H6 125.2 4_575 .
N1 C1 C2 107.2(5) . .
N1 C1 H1A 126.4 . .
C2 C1 H1A 126.4 . .
C1 C2 C1 106.2(6) 4_575 .
C1 C2 C3 126.9(3) 4_575 .
C1 C2 C3 126.9(3) . .
C4 C3 C4 104.8(6) 4_575 .
C4 C3 C2 127.6(3) 4_575 .
C4 C3 C2 127.6(3) . .
N2 C4 C3 108.5(5) . .
N2 C4 H4A 125.8 . .
C3 C4 H4A 125.8 . .
N3 C5 C6 107.9(5) . .
N3 C5 H5A 126.0 . .
C6 C5 H5A 126.0 . .
C5 C6 C5 105.8(6) 4_575 .
C5 C6 C7 127.1(3) 4_575 .
C5 C6 C7 127.1(3) . .
C8 C7 C8 104.4(6) 4_575 .
C8 C7 C6 127.8(3) 4_575 .
C8 C7 C6 127.8(3) . .
N4 C8 C7 108.4(5) . .
N4 C8 H8A 125.8 . .
C7 C8 H8A 125.8 . .
N5 C9 C10 108.1(5) . .
N5 C9 H9A 126.0 . .
C10 C9 H9A 126.0 . .
C9 C10 C9 105.3(6) 4_575 .
C9 C10 C11 127.3(3) 4_575 .
C9 C10 C11 127.3(3) . .
C12 C11 C12 105.7(6) 4_575 .
C12 C11 C10 127.2(3) 4_575 .
C12 C11 C10 127.2(3) . .
N6 C12 C11 107.6(5) . .
N6 C12 H12A 126.2 . .
C11 C12 H12A 126.2 . .
O2 I1 O3 100.67(17) . .
O2 I1 O1 101.16(17) . .
O3 I1 O1 96.22(15) . .
O8 I3 O9 101.06(18) . .
O8 I3 O7 98.56(18) . .
O9 I3 O7 97.08(17) . .
I3 O9 I4 136.8(2) . .
I4 O10 H10 104(6) . .
O12 I4 O11 99.35(19) . .
O12 I4 O10 96.24(18) . .
O11 I4 O10 96.02(17) . .
O12 I4 O9 90.69(16) . .
O11 I4 O9 90.84(15) . .
O10 I4 O9 169.33(16) . .

loop_
_geom_bond_atom_site_label_1
_geom_bond_atom_site_label_2
_geom_bond_distance
_geom_bond_site_symmetry_2
I2 O5 1.806(3) .
I2 O6 1.812(3) .
I2 O4 1.822(4) .
N1 N1 1.325(9) 4_575
N1 C1 1.340(6) .
N1 H1 0.8600 .
N2 C4 1.331(6) .
N2 N2 1.342(9) 4_575
N2 H2 0.8600 .
N3 N3 1.331(9) 4_575
N3 C5 1.334(6) .
N3 H3 0.8600 .
N4 N4 1.322(10) 4_575
N4 C8 1.327(6) .
N4 H4 0.8600 .
N5 N5 1.333(8) 4_575
N5 C9 1.336(6) .
N5 H5 0.8600 .
N6 C12 1.330(6) .
N6 N6 1.333(8) 4_575
N6 H6 0.8600 .
C1 C2 1.392(6) .
C1 H1A 0.9300 .
C2 C1 1.392(6) 4_575
C2 C3 1.468(8) .
C3 C4 1.398(6) 4_575
C3 C4 1.398(6) .
C4 H4A 0.9300 .
C5 C6 1.384(6) .
C5 H5A 0.9300 .
C6 C5 1.384(6) 4_575
C6 C7 1.460(8) .
C7 C8 1.395(6) 4_575
C7 C8 1.395(6) .
C8 H8A 0.9300 .
C9 C10 1.392(6) .
C9 H9A 0.9300 .
C10 C9 1.392(6) 4_575
C10 C11 1.470(8) .
C11 C12 1.396(6) 4_575
C11 C12 1.396(6) .
C12 H12A 0.9300 .
I1 O2 1.804(4) .
I1 O3 1.811(3) .
I1 O1 1.828(4) .
I3 O8 1.787(4) .
I3 O9 1.815(3) .
I3 O7 1.824(4) .
O9 I4 2.476(4) .
O10 I4 1.919(4) .
O10 H10 0.79(9) .
I4 O12 1.774(4) .
I4 O11 1.795(4) .
